data_7159524
loop_
_publ_author_name
'Racochote, Sasirome'
'Naweephattana, Phiphob'
'Surawatanawong, Panida'
'Kuhakarn, Chutima'
'Leowanawat, Pawaret'
'Reutrakul, Vichai'
'Soorukram, Darunee'

_publ_section_title
;
 Base-catalyzed diastereodivergent thia-Michael addition to chiral
 &#x3b2;-trifluoromethyl-&#x3b1;,&#x3b2;-unsaturated <i>N</i>-acylated
 oxazolidin-2-ones.
;
_journal_issue 35
_journal_name_full 'Organic &amp; biomolecular chemistry'
_journal_page_first 7180
_journal_page_last 7187
_journal_paper_doi 10.1039/d3ob00999h
_journal_volume 21
_journal_year 2023
_chemical_absolute_configuration unk
_chemical_formula_moiety 'C19 H16 F3 N O3 S'
_chemical_formula_sum 'C19 H16 F3 N O3 S'
_chemical_formula_weight 395.39
_chemical_name_systematic IISRX02RT
_space_group_crystal_system monoclinic
_space_group_IT_number 5
_space_group_name_Hall 'C 2y'
_space_group_name_H-M_alt 'C 1 2 1'
_atom_sites_solution_hydrogens geom
_atom_sites_solution_primary iterative
_audit_creation_date 2021-12-23
_audit_creation_method
;
Olex2 1.3
(compiled 2020.11.12 svn.r5f609507 for OlexSys, GUI svn.r6408)
;
_audit_update_record
;
2023-04-19 deposited with the CCDC.	2023-08-11 downloaded from the CCDC.
;
_cell_angle_alpha 90
_cell_angle_beta 119.164(2)
_cell_angle_gamma 90
_cell_formula_units_Z 4
_cell_length_a 21.0440(12)
_cell_length_b 5.1578(3)
_cell_length_c 19.5025(11)
_cell_measurement_reflns_used 7856
_cell_measurement_temperature 273.15
_cell_measurement_theta_max 71.90
_cell_measurement_theta_min 4.21
_cell_volume 1848.46(19)
_computing_cell_refinement 'SAINT V8.40B (?, 2016)'
_computing_data_reduction 'SAINT V8.40B (?, 2016)'
_computing_molecular_graphics 'Olex2 1.3 (Dolomanov et al., 2009)'
_computing_publication_material 'Olex2 1.3 (Dolomanov et al., 2009)'
_computing_structure_refinement 'XL  (Sheldrick, 2008)'
_computing_structure_solution 'olex2.solve 1.3 (Bourhis et al., 2015)'
_diffrn_ambient_temperature 273.15
_diffrn_detector 'PHOTON 100 CMOS DETECTOR'
_diffrn_detector_area_resol_mean 10.4167
_diffrn_detector_type 'PHOTON 100 CMOS'
_diffrn_measured_fraction_theta_full 0.973
_diffrn_measured_fraction_theta_max 0.964
_diffrn_measurement_device '\k-Geometry Diffractometer'
_diffrn_measurement_device_type 'BRUKER D8 VENTURE'
_diffrn_measurement_method '\w and \f scans'
_diffrn_radiation_collimation '0.6 mm'
_diffrn_radiation_monochromator graphite
_diffrn_radiation_probe x-ray
_diffrn_radiation_type CuK\a
_diffrn_radiation_wavelength 1.54178
_diffrn_radiation_xray_symbol K-L~3~
_diffrn_reflns_av_R_equivalents 0.0353
_diffrn_reflns_av_unetI/netI 0.0394
_diffrn_reflns_Laue_measured_fraction_full 0.973
_diffrn_reflns_Laue_measured_fraction_max 0.964
_diffrn_reflns_limit_h_max 25
_diffrn_reflns_limit_h_min -24
_diffrn_reflns_limit_k_max 5
_diffrn_reflns_limit_k_min -6
_diffrn_reflns_limit_l_max 24
_diffrn_reflns_limit_l_min -24
_diffrn_reflns_number 10969
_diffrn_reflns_point_group_measured_fraction_full 0.938
_diffrn_reflns_point_group_measured_fraction_max 0.921
_diffrn_reflns_theta_full 67.679
_diffrn_reflns_theta_max 72.527
_diffrn_reflns_theta_min 4.209
_diffrn_source 'X-ray tube'
_diffrn_source_current 50.0
_diffrn_source_power 2.5
_diffrn_source_target Cu
_diffrn_source_type 'Micro focus tube'
_diffrn_source_voltage 50.0
_diffrn_standards_number 0
_exptl_absorpt_coefficient_mu 2.005
_exptl_absorpt_correction_T_max 0.7535
_exptl_absorpt_correction_T_min 0.5548
_exptl_absorpt_correction_type none
_exptl_absorpt_process_details
;
SADABS-2016/2 (Bruker,2016/2) was used for absorption correction.
wR2(int) was 0.1197 before and 0.0704 after correction.
The Ratio of minimum to maximum transmission is 0.7363.
The \l/2 correction factor is Not present.
;
_exptl_crystal_colour 'clear light colourless'
_exptl_crystal_colour_lustre clear
_exptl_crystal_colour_modifier light
_exptl_crystal_colour_primary colourless
_exptl_crystal_density_diffrn 1.421
_exptl_crystal_description block
_exptl_crystal_F_000 816
_exptl_crystal_size_max 0.3
_exptl_crystal_size_mid 0.1
_exptl_crystal_size_min 0.1
_refine_diff_density_max 0.141
_refine_diff_density_min -0.293
_refine_diff_density_rms 0.035
_refine_ls_abs_structure_details
;
 Flack x determined using 1155 quotients [(I+)-(I-)]/[(I+)+(I-)]
 (Parsons, Flack and Wagner, Acta Cryst. B69 (2013) 249-259).
;
_refine_ls_abs_structure_Flack 0.124(11)
_refine_ls_extinction_method none
_refine_ls_goodness_of_fit_ref 1.047
_refine_ls_hydrogen_treatment constr
_refine_ls_matrix_type full
_refine_ls_number_parameters 244
_refine_ls_number_reflns 3389
_refine_ls_number_restraints 1
_refine_ls_restrained_S_all 1.047
_refine_ls_R_factor_all 0.0452
_refine_ls_R_factor_gt 0.0417
_refine_ls_shift/su_max 0.000
_refine_ls_shift/su_mean 0.000
_refine_ls_structure_factor_coef Fsqd
_refine_ls_weighting_details 'w=1/[\s^2^(Fo^2^)+(0.0661P)^2^+0.3427P] where P=(Fo^2^+2Fc^2^)/3'
_refine_ls_weighting_scheme calc
_refine_ls_wR_factor_gt 0.1160
_refine_ls_wR_factor_ref 0.1197
_reflns_Friedel_coverage 0.710
_reflns_Friedel_fraction_full 0.894
_reflns_Friedel_fraction_max 0.866
_reflns_number_gt 3082
_reflns_number_total 3389
_reflns_threshold_expression 'I > 2\s(I)'
_cod_data_source_file d3ob00999h2.cif
_cod_data_source_block iisrx02rt3_0m_a
_cod_depositor_comments 'Adding full bibliography for 7159524--7159525.cif.'
_cod_database_code 7159524
_shelx_shelxl_version_number 2018/3
_shelx_space_group_comment
;
The symmetry employed for this shelxl refinement is uniquely defined
by the following loop, which should always be used as a source of
symmetry information in preference to the above space-group names.
They are only intended as comments.
;
_shelx_estimated_absorpt_t_max 0.825
_shelx_estimated_absorpt_t_min 0.584
_olex2_refinement_description
;
1. Fixed Uiso
 At 1.2 times of:
  All C(H) groups, All C(H,H) groups
2.a Ternary CH refined with riding coordinates:
 C3(H3), C4'(H4')
2.b Secondary CH2 refined with riding coordinates:
 C2(H2A,H2B), C5'(H5'A,H5'B)
2.c Aromatic/amide H refined with riding coordinates:
 C6(H6), C7(H7), C8(H8), C9(H9), C10(H10), C12(H12), C13(H13), C14(H14),
 C15(H15), C16(H16)
;
_olex2_submission_original_sample_id IISRX02RT
_olex2_submission_special_instructions 'No special instructions were received'

loop_
_space_group_symop_operation_xyz
'x, y, z'
'-x, y, -z'
'x+1/2, y+1/2, z'
'-x+1/2, y+1/2, -z'

loop_
_atom_site_label
_atom_site_type_symbol
_atom_site_fract_x
_atom_site_fract_y
_atom_site_fract_z
_atom_site_U_iso_or_equiv
_atom_site_adp_type
_atom_site_occupancy
_atom_site_site_symmetry_order
_atom_site_calc_flag
_atom_site_refinement_flags_posn
_atom_site_refinement_flags_adp
_atom_site_refinement_flags_occupancy
_atom_site_disorder_assembly
_atom_site_disorder_group
S001 S 0.42418(6) 0.3920(2) 0.24242(6) 0.1023(4) Uani 1 1 d . . . . .
F1 F 0.4444(2) 0.8208(13) 0.42000(19) 0.186(2) Uani 1 1 d . . . . .
F2 F 0.4073(2) 0.4425(11) 0.3941(3) 0.188(3) Uani 1 1 d . . . . .
F3 F 0.35178(14) 0.7427(10) 0.31131(17) 0.1620(18) Uani 1 1 d . . . . .
O1 O 0.59220(12) 0.7253(4) 0.32112(13) 0.0728(6) Uani 1 1 d . . . . .
O1' O 0.72981(10) 0.0539(5) 0.44905(11) 0.0689(5) Uani 1 1 d . . . . .
O2 O 0.63948(12) 0.1094(6) 0.47545(12) 0.0816(7) Uani 1 1 d . . . . .
N3' N 0.64850(11) 0.3582(5) 0.38117(11) 0.0541(5) Uani 1 1 d . . . . .
C1 C 0.59394(14) 0.5426(6) 0.36035(14) 0.0593(6) Uani 1 1 d . . . . .
C2 C 0.53892(17) 0.5041(9) 0.38795(18) 0.0809(10) Uani 1 1 d . . . . .
H2A H 0.554985 0.593102 0.437511 0.097 Uiso 1 1 calc R U . . .
H2B H 0.534515 0.320903 0.396097 0.097 Uiso 1 1 calc R U . . .
C2' C 0.66871(15) 0.1677(6) 0.43850(15) 0.0608(6) Uani 1 1 d . . . . .
C3 C 0.46514(16) 0.6109(9) 0.32657(17) 0.0786(9) Uani 1 1 d . . . . .
H3 H 0.473018 0.779211 0.308632 0.094 Uiso 1 1 calc R U . . .
C4 C 0.4166(2) 0.6509(15) 0.3622(3) 0.122(2) Uani 1 1 d . . . . .
C4' C 0.70361(14) 0.3913(6) 0.35623(14) 0.0570(6) Uani 1 1 d . . . . .
H4' H 0.730614 0.552200 0.378571 0.068 Uiso 1 1 calc R U . . .
C5 C 0.3949(2) 0.6135(8) 0.16336(19) 0.0848(9) Uani 1 1 d . . . . .
C5' C 0.75290(16) 0.1599(7) 0.39691(17) 0.0669(7) Uani 1 1 d . . . . .
H5'A H 0.748439 0.031227 0.358524 0.080 Uiso 1 1 calc R U . . .
H5'B H 0.803302 0.214829 0.426043 0.080 Uiso 1 1 calc R U . . .
C6 C 0.3291(2) 0.7402(11) 0.1341(2) 0.1003(13) Uani 1 1 d . . . . .
H6 H 0.299539 0.710350 0.156467 0.120 Uiso 1 1 calc R U . . .
C7 C 0.3067(3) 0.9105(13) 0.0722(2) 0.1152(15) Uani 1 1 d . . . . .
H7 H 0.262483 0.996457 0.053436 0.138 Uiso 1 1 calc R U . . .
C8 C 0.3491(3) 0.9536(12) 0.0381(2) 0.1172(17) Uani 1 1 d . . . . .
H8 H 0.333876 1.067576 -0.003954 0.141 Uiso 1 1 calc R U . . .
C9 C 0.4136(3) 0.8287(19) 0.0662(3) 0.136(2) Uani 1 1 d . . . . .
H9 H 0.442280 0.856587 0.042726 0.164 Uiso 1 1 calc R U . . .
C10 C 0.4378(3) 0.6593(15) 0.1295(3) 0.1184(18) Uani 1 1 d . . . . .
H10 H 0.482698 0.577736 0.148835 0.142 Uiso 1 1 calc R U . . .
C11 C 0.67321(15) 0.3933(6) 0.26798(15) 0.0614(6) Uani 1 1 d . . . . .
C12 C 0.6211(2) 0.2215(9) 0.22026(18) 0.0861(10) Uani 1 1 d . . . . .
H12 H 0.602148 0.102577 0.241402 0.103 Uiso 1 1 calc R U . . .
C13 C 0.5962(3) 0.2249(13) 0.1395(2) 0.1130(16) Uani 1 1 d . . . . .
H13 H 0.560870 0.106336 0.107404 0.136 Uiso 1 1 calc R U . . .
C14 C 0.6220(3) 0.3946(12) 0.1071(2) 0.1161(17) Uani 1 1 d . . . . .
H14 H 0.604383 0.395475 0.053167 0.139 Uiso 1 1 calc R U . . .
C15 C 0.6743(4) 0.5653(12) 0.1541(3) 0.1235(19) Uani 1 1 d . . . . .
H15 H 0.692356 0.683999 0.131961 0.148 Uiso 1 1 calc R U . . .
C16 C 0.7015(2) 0.5649(8) 0.2357(2) 0.0901(10) Uani 1 1 d . . . . .
H16 H 0.738160 0.679477 0.267658 0.108 Uiso 1 1 calc R U . . .

loop_
_atom_site_aniso_label
_atom_site_aniso_U_11
_atom_site_aniso_U_22
_atom_site_aniso_U_33
_atom_site_aniso_U_23
_atom_site_aniso_U_13
_atom_site_aniso_U_12
S001 0.1001(7) 0.0925(7) 0.0919(6) 0.0099(5) 0.0292(5) -0.0016(6)
F1 0.164(3) 0.309(7) 0.1000(18) 0.012(3) 0.076(2) 0.117(4)
F2 0.138(2) 0.287(6) 0.199(3) 0.139(4) 0.129(3) 0.091(3)
F3 0.0936(15) 0.281(5) 0.1287(19) 0.073(3) 0.0675(15) 0.089(2)
O1 0.0828(13) 0.0723(14) 0.0744(11) 0.0162(11) 0.0471(10) 0.0196(11)
O1' 0.0676(11) 0.0718(12) 0.0649(10) 0.0128(10) 0.0304(9) 0.0143(10)
O2 0.0832(13) 0.1002(18) 0.0716(11) 0.0277(12) 0.0456(11) 0.0144(13)
N3' 0.0574(10) 0.0590(12) 0.0484(9) 0.0022(9) 0.0276(8) 0.0049(10)
C1 0.0614(13) 0.0684(16) 0.0492(11) 0.0013(12) 0.0277(10) 0.0079(13)
C2 0.0680(16) 0.117(3) 0.0652(15) 0.0252(17) 0.0387(13) 0.0258(17)
C2' 0.0638(14) 0.0613(16) 0.0535(12) 0.0049(11) 0.0258(11) 0.0044(12)
C3 0.0686(16) 0.104(3) 0.0673(16) 0.0173(17) 0.0365(14) 0.0210(17)
C4 0.091(2) 0.204(6) 0.089(2) 0.047(3) 0.058(2) 0.061(3)
C4' 0.0579(12) 0.0602(14) 0.0574(12) -0.0027(12) 0.0318(10) 0.0003(12)
C5 0.0837(19) 0.094(3) 0.0627(15) -0.0097(16) 0.0250(14) -0.0121(19)
C5' 0.0660(14) 0.0731(18) 0.0640(14) 0.0009(13) 0.0334(12) 0.0094(13)
C6 0.090(2) 0.125(4) 0.079(2) 0.012(2) 0.0354(19) 0.007(2)
C7 0.115(3) 0.139(4) 0.082(2) 0.019(3) 0.041(2) 0.016(3)
C8 0.128(4) 0.135(5) 0.067(2) 0.004(2) 0.031(2) -0.022(3)
C9 0.117(4) 0.216(7) 0.079(2) -0.004(4) 0.050(2) -0.038(4)
C10 0.093(2) 0.177(6) 0.082(2) -0.005(3) 0.041(2) -0.002(3)
C11 0.0710(14) 0.0629(15) 0.0611(13) 0.0065(13) 0.0407(12) 0.0145(14)
C12 0.089(2) 0.108(3) 0.0601(15) -0.0037(18) 0.0358(15) -0.009(2)
C13 0.112(3) 0.157(5) 0.0621(18) -0.011(2) 0.0363(19) 0.007(3)
C14 0.172(4) 0.126(4) 0.072(2) 0.017(3) 0.076(3) 0.056(4)
C15 0.211(6) 0.106(3) 0.116(3) 0.031(3) 0.128(4) 0.038(4)
C16 0.131(3) 0.076(2) 0.099(2) 0.004(2) 0.085(2) 0.005(2)

loop_
_atom_type_symbol
_atom_type_description
_atom_type_scat_dispersion_real
_atom_type_scat_dispersion_imag
_atom_type_scat_source
C C 0.0181 0.0091 'International Tables Vol C Tables 4.2.6.8 and 6.1.1.4'
H H 0.0000 0.0000 'International Tables Vol C Tables 4.2.6.8 and 6.1.1.4'
F F 0.0727 0.0534 'International Tables Vol C Tables 4.2.6.8 and 6.1.1.4'
N N 0.0311 0.0180 'International Tables Vol C Tables 4.2.6.8 and 6.1.1.4'
O O 0.0492 0.0322 'International Tables Vol C Tables 4.2.6.8 and 6.1.1.4'
S S 0.3331 0.5567 'International Tables Vol C Tables 4.2.6.8 and 6.1.1.4'

loop_
_geom_angle_atom_site_label_1
_geom_angle_atom_site_label_2
_geom_angle_atom_site_label_3
_geom_angle
_geom_angle_site_symmetry_1
_geom_angle_site_symmetry_3
_geom_angle_publ_flag
C5 S001 C3 101.27(18) . . ?
C2' O1' C5' 110.9(2) . . ?
C1 N3' C4' 119.8(2) . . ?
C2' N3' C1 127.1(2) . . ?
C2' N3' C4' 111.5(2) . . ?
O1 C1 N3' 119.1(2) . . ?
O1 C1 C2 122.6(3) . . ?
N3' C1 C2 118.3(3) . . ?
C1 C2 H2A 109.7 . . ?
C1 C2 H2B 109.7 . . ?
C1 C2 C3 109.7(2) . . ?
H2A C2 H2B 108.2 . . ?
C3 C2 H2A 109.7 . . ?
C3 C2 H2B 109.7 . . ?
O1' C2' N3' 109.2(2) . . ?
O2 C2' O1' 122.6(3) . . ?
O2 C2' N3' 128.2(3) . . ?
S001 C3 H3 108.4 . . ?
C2 C3 S001 109.6(3) . . ?
C2 C3 H3 108.4 . . ?
C4 C3 S001 111.8(3) . . ?
C4 C3 C2 110.3(3) . . ?
C4 C3 H3 108.4 . . ?
F1 C4 F3 105.7(5) . . ?
F1 C4 C3 111.5(5) . . ?
F2 C4 F1 104.4(4) . . ?
F2 C4 F3 108.3(5) . . ?
F2 C4 C3 113.6(5) . . ?
F3 C4 C3 112.7(3) . . ?
N3' C4' H4' 109.3 . . ?
N3' C4' C5' 100.6(2) . . ?
N3' C4' C11 114.3(2) . . ?
C5' C4' H4' 109.3 . . ?
C11 C4' H4' 109.3 . . ?
C11 C4' C5' 113.6(2) . . ?
C6 C5 S001 121.2(3) . . ?
C10 C5 S001 119.9(4) . . ?
C10 C5 C6 118.9(4) . . ?
O1' C5' C4' 106.7(2) . . ?
O1' C5' H5'A 110.4 . . ?
O1' C5' H5'B 110.4 . . ?
C4' C5' H5'A 110.4 . . ?
C4' C5' H5'B 110.4 . . ?
H5'A C5' H5'B 108.6 . . ?
C5 C6 H6 119.7 . . ?
C7 C6 C5 120.7(4) . . ?
C7 C6 H6 119.7 . . ?
C6 C7 H7 119.8 . . ?
C8 C7 C6 120.3(5) . . ?
C8 C7 H7 119.8 . . ?
C7 C8 H8 120.4 . . ?
C9 C8 C7 119.3(5) . . ?
C9 C8 H8 120.4 . . ?
C8 C9 H9 119.3 . . ?
C8 C9 C10 121.3(5) . . ?
C10 C9 H9 119.3 . . ?
C5 C10 C9 119.5(5) . . ?
C5 C10 H10 120.2 . . ?
C9 C10 H10 120.2 . . ?
C12 C11 C4' 121.6(3) . . ?
C12 C11 C16 119.2(3) . . ?
C16 C11 C4' 119.1(3) . . ?
C11 C12 H12 120.1 . . ?
C11 C12 C13 119.7(4) . . ?
C13 C12 H12 120.1 . . ?
C12 C13 H13 119.2 . . ?
C14 C13 C12 121.6(5) . . ?
C14 C13 H13 119.2 . . ?
C13 C14 H14 120.4 . . ?
C13 C14 C15 119.2(4) . . ?
C15 C14 H14 120.4 . . ?
C14 C15 H15 119.6 . . ?
C14 C15 C16 120.8(5) . . ?
C16 C15 H15 119.6 . . ?
C11 C16 C15 119.4(5) . . ?
C11 C16 H16 120.3 . . ?
C15 C16 H16 120.3 . . ?

loop_
_geom_bond_atom_site_label_1
_geom_bond_atom_site_label_2
_geom_bond_distance
_geom_bond_site_symmetry_2
_geom_bond_publ_flag
S001 C3 1.825(4) . ?
S001 C5 1.771(4) . ?
F1 C4 1.318(9) . ?
F2 C4 1.303(8) . ?
F3 C4 1.323(5) . ?
O1 C1 1.203(4) . ?
O1' C2' 1.335(3) . ?
O1' C5' 1.432(4) . ?
O2 C2' 1.192(3) . ?
N3' C1 1.390(4) . ?
N3' C2' 1.390(3) . ?
N3' C4' 1.470(3) . ?
C1 C2 1.509(4) . ?
C2 H2A 0.9700 . ?
C2 H2B 0.9700 . ?
C2 C3 1.528(4) . ?
C3 H3 0.9800 . ?
C3 C4 1.505(5) . ?
C4' H4' 0.9800 . ?
C4' C5' 1.526(4) . ?
C4' C11 1.516(3) . ?
C5 C6 1.379(6) . ?
C5 C10 1.373(6) . ?
C5' H5'A 0.9700 . ?
C5' H5'B 0.9700 . ?
C6 H6 0.9300 . ?
C6 C7 1.378(7) . ?
C7 H7 0.9300 . ?
C7 C8 1.366(7) . ?
C8 H8 0.9300 . ?
C8 C9 1.353(9) . ?
C9 H9 0.9300 . ?
C9 C10 1.391(9) . ?
C10 H10 0.9300 . ?
C11 C12 1.364(5) . ?
C11 C16 1.377(5) . ?
C12 H12 0.9300 . ?
C12 C13 1.397(5) . ?
C13 H13 0.9300 . ?
C13 C14 1.340(8) . ?
C14 H14 0.9300 . ?
C14 C15 1.357(9) . ?
C15 H15 0.9300 . ?
C15 C16 1.405(6) . ?
C16 H16 0.9300 . ?

loop_
_geom_torsion_atom_site_label_1
_geom_torsion_atom_site_label_2
_geom_torsion_atom_site_label_3
_geom_torsion_atom_site_label_4
_geom_torsion
_geom_torsion_site_symmetry_1
_geom_torsion_site_symmetry_2
_geom_torsion_site_symmetry_3
_geom_torsion_site_symmetry_4
_geom_torsion_publ_flag
S001 C3 C4 F1 -176.3(4) . . . . ?
S001 C3 C4 F2 66.1(5) . . . . ?
S001 C3 C4 F3 -57.6(7) . . . . ?
S001 C5 C6 C7 -179.5(4) . . . . ?
S001 C5 C10 C9 178.4(5) . . . . ?
O1 C1 C2 C3 32.9(5) . . . . ?
N3' C1 C2 C3 -146.9(3) . . . . ?
N3' C4' C5' O1' -9.9(3) . . . . ?
N3' C4' C11 C12 -43.0(4) . . . . ?
N3' C4' C11 C16 140.1(3) . . . . ?
C1 N3' C2' O1' -170.9(2) . . . . ?
C1 N3' C2' O2 7.7(5) . . . . ?
C1 N3' C4' C5' 176.1(2) . . . . ?
C1 N3' C4' C11 -61.9(3) . . . . ?
C1 C2 C3 S001 74.0(4) . . . . ?
C1 C2 C3 C4 -162.5(4) . . . . ?
C2 C3 C4 F1 61.5(6) . . . . ?
C2 C3 C4 F2 -56.1(6) . . . . ?
C2 C3 C4 F3 -179.8(6) . . . . ?
C2' O1' C5' C4' 7.6(3) . . . . ?
C2' N3' C1 O1 165.3(3) . . . . ?
C2' N3' C1 C2 -14.8(4) . . . . ?
C2' N3' C4' C5' 9.4(3) . . . . ?
C2' N3' C4' C11 131.5(3) . . . . ?
C3 S001 C5 C6 -84.3(4) . . . . ?
C3 S001 C5 C10 96.4(4) . . . . ?
C4' N3' C1 O1 1.0(4) . . . . ?
C4' N3' C1 C2 -179.2(3) . . . . ?
C4' N3' C2' O1' -5.5(3) . . . . ?
C4' N3' C2' O2 173.1(3) . . . . ?
C4' C11 C12 C13 -178.0(4) . . . . ?
C4' C11 C16 C15 179.1(3) . . . . ?
C5 S001 C3 C2 -133.7(3) . . . . ?
C5 S001 C3 C4 103.7(3) . . . . ?
C5 C6 C7 C8 0.9(8) . . . . ?
C5' O1' C2' O2 179.8(3) . . . . ?
C5' O1' C2' N3' -1.5(3) . . . . ?
C5' C4' C11 C12 71.6(3) . . . . ?
C5' C4' C11 C16 -105.2(3) . . . . ?
C6 C5 C10 C9 -0.9(8) . . . . ?
C6 C7 C8 C9 -0.4(9) . . . . ?
C7 C8 C9 C10 -0.6(10) . . . . ?
C8 C9 C10 C5 1.3(10) . . . . ?
C10 C5 C6 C7 -0.2(7) . . . . ?
C11 C4' C5' O1' -132.4(3) . . . . ?
C11 C12 C13 C14 -0.4(7) . . . . ?
C12 C11 C16 C15 2.1(6) . . . . ?
C12 C13 C14 C15 0.9(8) . . . . ?
C13 C14 C15 C16 0.2(8) . . . . ?
C14 C15 C16 C11 -1.7(7) . . . . ?
C16 C11 C12 C13 -1.1(6) . . . . ?
